data_7028172
loop_
_publ_author_name
'Beer, Paul D.'
'Drew, Michael G. B.'
'Hesek, Dusan'
'Kan, Mark'
'Nicholson, Graeme'
'Schmitt, Philippe'
'Sheen, Paul D.'
'Williams, Gareth'

_publ_contact_author m.g.b.drew
_publ_section_title
;
 A neutral uranyl dimeric complex and remarkable extraction properties of
 a 1-acid 3-diethyl amide substituted calix[4]arene ligand
;
_journal_issue 17
_journal_name_full 'Journal of the Chemical Society, Dalton Transactions'
_journal_page_first 2783
_journal_paper_doi 10.1039/a804816i
_journal_year 1998
_chemical_formula_sum 'C63 H86 N6 O10 U'
_chemical_formula_weight 1325.41
_chemical_name_systematic
; 
 ? 
;
_space_group_IT_number 2
_symmetry_cell_setting triclinic
_symmetry_space_group_name_Hall '-P 1'
_symmetry_space_group_name_H-M 'P -1'
_atom_sites_solution_hydrogens geom
_atom_sites_solution_primary direct
_atom_sites_solution_secondary difmap
_audit_creation_method SHELXL-97
_cell_angle_alpha 94.643(10)
_cell_angle_beta 97.523(10)
_cell_angle_gamma 110.143(10)
_cell_formula_units_Z 2
_cell_length_a 12.350(9)
_cell_length_b 12.765(12)
_cell_length_c 23.67(3)
_cell_measurement_reflns_used 500
_cell_measurement_temperature 293(2)
_cell_measurement_theta_max 24.22
_cell_measurement_theta_min 2.69
_cell_volume 3441(6)
_computing_cell_refinement 'XDS (Kabsch, 1988)'
_computing_data_collection 'Marresearch inhouse software'
_computing_data_reduction 'XDS (Kabsch, 1988)'
_computing_molecular_graphics 'PLATON98 (Spek, 1998)'
_computing_structure_refinement 'SHELXL-97 (Sheldrick, 1997)'
_computing_structure_solution 'SHELXS-97 (Sheldrick, 1990)'
_diffrn_ambient_temperature 293(2)
_diffrn_measurement_device_type 'Marresearch Image Plate'
_diffrn_measurement_method '75 mm 95 frames 2 m 2 deg'
_diffrn_radiation_monochromator graphite
_diffrn_radiation_source 'fine-focus sealed tube'
_diffrn_radiation_type MoK\a
_diffrn_radiation_wavelength 0.71073
_diffrn_reflns_av_R_equivalents 0.0000
_diffrn_reflns_av_sigmaI/netI 0.0317
_diffrn_reflns_limit_h_max 12
_diffrn_reflns_limit_h_min -12
_diffrn_reflns_limit_k_max 14
_diffrn_reflns_limit_k_min -14
_diffrn_reflns_limit_l_max 27
_diffrn_reflns_limit_l_min 0
_diffrn_reflns_number 7941
_diffrn_reflns_theta_max 24.22
_diffrn_reflns_theta_min 2.69
_diffrn_standards_number n/a
_exptl_absorpt_coefficient_mu 2.413
_exptl_absorpt_correction_type empirical
_exptl_crystal_density_diffrn 1.279
_exptl_crystal_density_method 'not measured'
_exptl_crystal_F_000 1356
_exptl_crystal_size_max 0.35
_exptl_crystal_size_mid 0.35
_exptl_crystal_size_min 0.30
_refine_diff_density_max 2.937
_refine_diff_density_min -1.406
_refine_diff_density_rms 0.122
_refine_ls_extinction_method none
_refine_ls_goodness_of_fit_ref 1.115
_refine_ls_hydrogen_treatment
;
fixed positions, thermal parameters *1.2 of those of the atom to which they 
were bonded
;
_refine_ls_matrix_type full
_refine_ls_number_parameters 733
_refine_ls_number_reflns 7941
_refine_ls_number_restraints 0
_refine_ls_restrained_S_all 1.115
_refine_ls_R_factor_all 0.1093
_refine_ls_R_factor_gt 0.0695
_refine_ls_shift/su_max 0.082
_refine_ls_shift/su_mean 0.001
_refine_ls_structure_factor_coef Fsqd
_refine_ls_weighting_details 'w=1/[\s^2^(Fo^2^)+(0.0872P)^2^+25.5566P] where P=(Fo^2^+2Fc^2^)/3'
_refine_ls_weighting_scheme calc
_refine_ls_wR_factor_gt 0.1736
_refine_ls_wR_factor_ref 0.2030
_reflns_number_gt 5998
_reflns_number_total 7941
_reflns_threshold_expression >2sigma(I)
_cod_data_source_file I804816sup1.cif
_cod_data_source_block 1
_cod_depositor_comments
;
The following automatic conversions were performed:

'_refine_ls_weighting_scheme' value 'calc
w=1/[\s^2^(Fo^2^)+(0.0872P)^2^+25.5566P] where P=(Fo^2^+2Fc^2^)/3'
was changed to 'calc'. New tag '_refine_ls_weighting_details' was
created. The value of the new tag was set to
'w=1/[\s^2^(Fo^2^)+(0.0872P)^2^+25.5566P] where P=(Fo^2^+2Fc^2^)/3'.

Automatic conversion script
Id: cif_fix_values 3143 2015-03-26 13:38:13Z robertas 
;
_cod_original_cell_volume 3441(5)
_cod_original_sg_symbol_H-M P-1
_cod_database_code 7028172

loop_
_symmetry_equiv_pos_as_xyz
'x, y, z'
'-x, -y, -z'

loop_
_atom_site_label
_atom_site_type_symbol
_atom_site_fract_x
_atom_site_fract_y
_atom_site_fract_z
_atom_site_U_iso_or_equiv
_atom_site_adp_type
_atom_site_occupancy
_atom_site_calc_flag
_atom_site_refinement_flags
U1 U 0.03156(4) 0.09881(4) 0.10689(2) 0.0584(2) Uani 1 d .
O1 O -0.1228(7) 0.0384(5) 0.0854(3) 0.056(2) Uani 1 d .
O2 O 0.1865(8) 0.1665(7) 0.1223(4) 0.075(3) Uani 1 d .
C11 C -0.1624(10) -0.2854(8) 0.1872(4) 0.046(2) Uani 1 d .
C12 C -0.1529(10) -0.3463(8) 0.2336(5) 0.054(3) Uani 1 d .
H12 H -0.2215 -0.3966 0.2423 0.065 Uiso 1 calc R
C13 C -0.0508(12) -0.3361(8) 0.2661(5) 0.052(3) Uani 1 d .
C14 C 0.0503(11) -0.2545(8) 0.2546(5) 0.052(3) Uani 1 d .
H14 H 0.1214 -0.2424 0.2778 0.063 Uiso 1 calc R
C15 C 0.0488(9) -0.1907(7) 0.2098(4) 0.043(2) Uani 1 d .
C16 C -0.0584(10) -0.2114(7) 0.1751(5) 0.045(2) Uani 1 d .
C17 C 0.1633(10) -0.0970(8) 0.2045(5) 0.049(3) Uani 1 d .
H17A H 0.1581 -0.0751 0.1663 0.059 Uiso 1 calc R
H17B H 0.2277 -0.1242 0.2105 0.059 Uiso 1 calc R
C21 C 0.1858(9) 0.0056(8) 0.2499(5) 0.046(2) Uani 1 d .
C22 C 0.2653(9) 0.0217(9) 0.2997(6) 0.056(3) Uani 1 d .
H22 H 0.3050 -0.0279 0.3043 0.067 Uiso 1 calc R
C23 C 0.2874(11) 0.1124(9) 0.3441(6) 0.061(3) Uani 1 d .
C24 C 0.2314(10) 0.1873(9) 0.3323(5) 0.053(3) Uani 1 d .
H24 H 0.2479 0.2501 0.3594 0.064 Uiso 1 calc R
C25 C 0.1498(10) 0.1739(7) 0.2812(4) 0.044(2) Uani 1 d .
C26 C 0.1263(8) 0.0788(7) 0.2404(4) 0.039(2) Uani 1 d .
C27 C 0.0921(10) 0.2547(8) 0.2712(5) 0.052(3) Uani 1 d .
H27A H 0.0780 0.2594 0.2304 0.062 Uiso 1 calc R
H27B H 0.1423 0.3287 0.2908 0.062 Uiso 1 calc R
C31 C -0.0270(9) 0.2167(7) 0.2944(4) 0.043(2) Uani 1 d .
C32 C -0.0314(12) 0.2256(8) 0.3525(5) 0.059(3) Uani 1 d .
H32 H 0.0393 0.2619 0.3773 0.071 Uiso 1 calc R
C33 C -0.1296(11) 0.1863(10) 0.3773(5) 0.057(3) Uani 1 d .
C34 C -0.2367(11) 0.1276(10) 0.3383(6) 0.060(3) Uani 1 d .
H34 H -0.3056 0.0969 0.3527 0.073 Uiso 1 calc R
C35 C -0.2395(10) 0.1157(8) 0.2790(5) 0.051(3) Uani 1 d .
C36 C -0.1359(9) 0.1626(7) 0.2569(5) 0.044(2) Uani 1 d .
C37 C -0.3548(10) 0.0434(9) 0.2397(6) 0.056(3) Uani 1 d .
H37A H -0.4191 0.0569 0.2545 0.067 Uiso 1 calc R
H37B H -0.3537 0.0663 0.2016 0.067 Uiso 1 calc R
C41 C -0.3757(9) -0.0811(9) 0.2351(5) 0.054(3) Uani 1 d .
C42 C -0.4471(10) -0.1488(10) 0.2704(6) 0.063(3) Uani 1 d .
H42 H -0.4809 -0.1159 0.2961 0.076 Uiso 1 calc R
C43 C -0.4680(11) -0.2664(10) 0.2672(6) 0.068(4) Uani 1 d .
C44 C -0.4168(10) -0.3111(9) 0.2296(6) 0.061(3) Uani 1 d .
H44 H -0.4304 -0.3877 0.2273 0.073 Uiso 1 calc R
C45 C -0.3456(10) -0.2494(9) 0.1946(5) 0.053(3) Uani 1 d .
C46 C -0.3249(10) -0.1331(9) 0.1985(5) 0.053(3) Uani 1 d .
C47 C -0.2836(10) -0.2989(9) 0.1560(5) 0.056(3) Uani 1 d .
H47A H -0.2761 -0.2614 0.1219 0.067 Uiso 1 calc R
H47B H -0.3290 -0.3782 0.1439 0.067 Uiso 1 calc R
O150 O -0.0593(7) -0.1560(5) 0.1268(3) 0.0453(16) Uani 1 d .
C151 C -0.0618(11) -0.2223(8) 0.0739(5) 0.059(3) Uani 1 d .
H15A H -0.1412 -0.2732 0.0592 0.070 Uiso 1 calc R
H15B H -0.0133 -0.2672 0.0813 0.070 Uiso 1 calc R
C152 C -0.0180(10) -0.1476(9) 0.0304(6) 0.054(3) Uani 1 d .
O153 O -0.0487(9) -0.1902(7) -0.0218(4) 0.072(2) Uani 1 d .
O154 O 0.0513(9) -0.0463(6) 0.0484(4) 0.069(3) Uani 1 d .
O250 O 0.0435(7) 0.0607(6) 0.1942(3) 0.0503(18) Uani 1 d .
O350 O -0.1396(6) 0.1534(5) 0.1976(3) 0.0445(16) Uani 1 d .
C351 C -0.1764(11) 0.2322(9) 0.1690(5) 0.054(3) Uani 1 d .
H35A H -0.1927 0.2826 0.1967 0.065 Uiso 1 calc R
H35B H -0.2475 0.1928 0.1414 0.065 Uiso 1 calc R
C352 C -0.0785(13) 0.3006(8) 0.1375(5) 0.059(3) Uani 1 d .
O353 O 0.0046(7) 0.2705(6) 0.1338(3) 0.0562(19) Uani 1 d .
N354 N -0.0865(11) 0.3890(8) 0.1148(5) 0.070(3) Uani 1 d .
C355 C 0.008(2) 0.4523(15) 0.0843(9) 0.116(7) Uani 1 d .
H35C H 0.0368 0.4004 0.0642 0.139 Uiso 1 calc R
H35D H -0.0219 0.4909 0.0561 0.139 Uiso 1 calc R
C356 C 0.105(3) 0.5350(18) 0.1261(14) 0.183(14) Uani 1 d .
H35E H 0.1616 0.5820 0.1059 0.220 Uiso 1 calc R
H35F H 0.1415 0.4961 0.1507 0.220 Uiso 1 calc R
H35G H 0.0749 0.5807 0.1489 0.220 Uiso 1 calc R
C357 C -0.181(2) 0.4345(14) 0.1204(8) 0.102(6) Uani 1 d .
H35H H -0.2234 0.4018 0.1503 0.122 Uiso 1 calc R
H35I H -0.1472 0.5155 0.1313 0.122 Uiso 1 calc R
C358 C -0.261(3) 0.408(3) 0.0662(11) 0.161(11) Uani 1 d .
H35J H -0.3295 0.4238 0.0719 0.194 Uiso 1 calc R
H35K H -0.2826 0.3297 0.0520 0.194 Uiso 1 calc R
H35L H -0.2230 0.4531 0.0388 0.194 Uiso 1 calc R
O450 O -0.2601(8) -0.0771(6) 0.1598(4) 0.075(3) Uani 1 d .
H450 H -0.2308 -0.0097 0.1720 0.091 Uiso 1 calc R
C100 C -0.0394(12) -0.4084(10) 0.3151(6) 0.063(3) Uani 1 d .
C101 C 0.039(3) -0.3417(18) 0.3678(8) 0.188(15) Uani 1 d .
H10A H 0.0066 -0.2897 0.3837 0.226 Uiso 1 calc R
H10B H 0.1144 -0.3007 0.3588 0.226 Uiso 1 calc R
H10C H 0.0468 -0.3911 0.3953 0.226 Uiso 1 calc R
C102 C 0.002(3) -0.4967(16) 0.2918(9) 0.156(11) Uani 1 d .
H10D H -0.0633 -0.5594 0.2712 0.187 Uiso 1 calc R
H10E H 0.0412 -0.5214 0.3229 0.187 Uiso 1 calc R
H10F H 0.0559 -0.4662 0.2662 0.187 Uiso 1 calc R
C103 C -0.163(2) -0.470(3) 0.3295(14) 0.223(19) Uani 1 d .
H10G H -0.1601 -0.5272 0.3528 0.267 Uiso 1 calc R
H10H H -0.2174 -0.5035 0.2945 0.267 Uiso 1 calc R
H10I H -0.1876 -0.4164 0.3501 0.267 Uiso 1 calc R
C200 C 0.3712(14) 0.1292(12) 0.3993(7) 0.083(4) Uani 1 d .
C201 C 0.4744(17) 0.2419(17) 0.4055(11) 0.139(9) Uani 1 d .
H20A H 0.5219 0.2383 0.3769 0.167 Uiso 1 calc R
H20B H 0.5207 0.2563 0.4431 0.167 Uiso 1 calc R
H20C H 0.4449 0.3016 0.4003 0.167 Uiso 1 calc R
C202 C 0.4159(18) 0.0331(16) 0.4070(9) 0.117(7) Uani 1 d .
H20D H 0.3523 -0.0376 0.3954 0.141 Uiso 1 calc R
H20E H 0.4484 0.0380 0.4467 0.141 Uiso 1 calc R
H20F H 0.4752 0.0382 0.3838 0.141 Uiso 1 calc R
C203 C 0.301(2) 0.133(2) 0.4483(9) 0.147(9) Uani 1 d .
H20G H 0.2339 0.0643 0.4433 0.177 Uiso 1 calc R
H20H H 0.2762 0.1959 0.4474 0.177 Uiso 1 calc R
H20I H 0.3497 0.1394 0.4845 0.177 Uiso 1 calc R
C300 C -0.1264(15) 0.2056(13) 0.4421(6) 0.079(4) Uani 1 d .
C301 C -0.098(3) 0.3301(19) 0.4604(8) 0.190(15) Uani 1 d .
H30A H -0.0316 0.3733 0.4445 0.228 Uiso 1 calc R
H30B H -0.0802 0.3459 0.5016 0.228 Uiso 1 calc R
H30C H -0.1640 0.3500 0.4467 0.228 Uiso 1 calc R
C302 C -0.2407(18) 0.141(3) 0.4615(8) 0.156(11) Uani 1 d .
H30D H -0.2776 0.1929 0.4727 0.187 Uiso 1 calc R
H30E H -0.2251 0.1042 0.4935 0.187 Uiso 1 calc R
H30F H -0.2916 0.0863 0.4304 0.187 Uiso 1 calc R
C303 C -0.037(2) 0.166(2) 0.4721(8) 0.138(9) Uani 1 d .
H30G H -0.0536 0.1505 0.5097 0.166 Uiso 1 calc R
H30H H 0.0393 0.2227 0.4755 0.166 Uiso 1 calc R
H30I H -0.0389 0.0981 0.4503 0.166 Uiso 1 calc R
C400 C -0.5469(14) -0.3356(13) 0.3065(8) 0.091(5) Uani 1 d .
C401 C -0.583(3) -0.274(2) 0.3466(16) 0.25(2) Uani 1 d .
H40A H -0.6562 -0.3208 0.3559 0.297 Uiso 1 calc R
H40B H -0.5931 -0.2103 0.3306 0.297 Uiso 1 calc R
H40C H -0.5252 -0.2478 0.3809 0.297 Uiso 1 calc R
C402 C -0.491(3) -0.411(2) 0.3340(13) 0.181(13) Uani 1 d .
H40D H -0.5405 -0.4527 0.3589 0.218 Uiso 1 calc R
H40E H -0.4162 -0.3656 0.3561 0.218 Uiso 1 calc R
H40F H -0.4817 -0.4618 0.3047 0.218 Uiso 1 calc R
C403 C -0.658(2) -0.417(2) 0.2685(14) 0.195(15) Uani 1 d .
H40G H -0.7017 -0.4708 0.2909 0.234 Uiso 1 calc R
H40H H -0.6373 -0.4564 0.2376 0.234 Uiso 1 calc R
H40I H -0.7043 -0.3764 0.2529 0.234 Uiso 1 calc R
C73 C -0.0833(17) -0.0755(13) 0.3277(7) 0.091(5) Uani 1 d .
H73A H -0.1248 -0.1095 0.2897 0.109 Uiso 1 calc R
H73B H -0.0076 -0.0819 0.3326 0.109 Uiso 1 calc R
H73C H -0.0743 0.0027 0.3327 0.109 Uiso 1 calc R
C72 C -0.1466(18) -0.1305(16) 0.3687(11) 0.109(6) Uani 1 d .
N71 N -0.192(2) -0.171(2) 0.4042(13) 0.195(12) Uani 1 d .
N74 N 0.263(3) 0.463(2) 0.4300(11) 0.190(12) Uani 1 d .
C75 C 0.291(2) 0.4570(19) 0.4754(11) 0.122(7) Uani 1 d .
C76 C 0.312(3) 0.442(2) 0.5332(13) 0.206(16) Uani 1 d .
H76A H 0.3950 0.4626 0.5457 0.247 Uiso 1 calc R
H76B H 0.2731 0.3646 0.5374 0.247 Uiso 1 calc R
H76C H 0.2837 0.4889 0.5561 0.247 Uiso 1 calc R
N77 N -0.214(2) 0.228(2) -0.0530(13) 0.172(10) Uani 1 d .
C78 C -0.303(2) 0.2122(18) -0.0765(12) 0.138(10) Uani 1 d .
C79 C -0.417(3) 0.198(3) -0.1068(17) 0.25(2) Uani 1 d .
H79A H -0.4485 0.2461 -0.0864 0.302 Uiso 1 calc R
H79B H -0.4679 0.1213 -0.1096 0.302 Uiso 1 calc R
H79C H -0.4105 0.2187 -0.1448 0.302 Uiso 1 calc R
N80 N 0.590(3) 0.382(2) 0.1997(14) 0.237(17) Uani 1 d .
C81 C 0.5209(16) 0.3129(16) 0.2089(9) 0.109(6) Uani 1 d .
C82 C 0.427(2) 0.224(2) 0.2179(12) 0.169(12) Uani 1 d .
H82A H 0.3836 0.2502 0.2425 0.203 Uiso 1 calc R
H82B H 0.4549 0.1707 0.2358 0.203 Uiso 1 calc R
H82C H 0.3780 0.1878 0.1818 0.203 Uiso 1 calc R
N83 N 0.526(3) 0.104(3) 0.0821(16) 0.237(15) Uani 1 d .
C84 C 0.436(2) 0.090(2) 0.0524(15) 0.169(13) Uani 1 d .
C85 C 0.336(2) 0.064(2) 0.0134(13) 0.183(13) Uani 1 d .
H85A H 0.3240 0.1322 0.0057 0.219 Uiso 1 calc R
H85B H 0.2710 0.0167 0.0287 0.219 Uiso 1 calc R
H85C H 0.3431 0.0251 -0.0216 0.219 Uiso 1 calc R
O87 O 0.355(4) 0.427(4) 0.0696(18) 0.328(17) Uiso 1 d .
H87 H 0.3911 0.4212 0.1002 0.393 Uiso 1 calc R
C88 C 0.405(4) 0.364(3) 0.0092(18) 0.258(19) Uiso 1 d .
H88A H 0.4414 0.3140 0.0229 0.310 Uiso 1 calc R
H88B H 0.4597 0.4232 -0.0064 0.310 Uiso 1 calc R
H88C H 0.3385 0.3237 -0.0201 0.310 Uiso 1 calc R

loop_
_atom_site_aniso_label
_atom_site_aniso_U_11
_atom_site_aniso_U_22
_atom_site_aniso_U_33
_atom_site_aniso_U_23
_atom_site_aniso_U_13
_atom_site_aniso_U_12
U1 0.0628(4) 0.0571(3) 0.0559(3) 0.0064(2) 0.0102(2) 0.0223(2)
O1 0.066(5) 0.033(3) 0.053(5) 0.002(3) 0.009(4) -0.001(3)
O2 0.067(6) 0.075(5) 0.072(6) 0.009(4) 0.021(5) 0.006(4)
C11 0.058(7) 0.034(5) 0.041(6) 0.004(4) 0.009(5) 0.009(4)
C12 0.048(7) 0.040(5) 0.072(8) 0.013(5) 0.022(6) 0.008(5)
C13 0.079(9) 0.036(5) 0.049(7) 0.014(4) 0.017(6) 0.026(5)
C14 0.062(8) 0.047(6) 0.052(7) 0.013(5) 0.016(5) 0.022(5)
C15 0.047(6) 0.032(5) 0.043(6) 0.000(4) 0.012(5) 0.005(4)
C16 0.057(7) 0.023(4) 0.053(7) 0.010(4) 0.016(5) 0.008(4)
C17 0.046(7) 0.040(5) 0.065(8) 0.011(5) 0.008(5) 0.019(4)
C21 0.033(6) 0.043(5) 0.054(7) 0.008(4) 0.003(4) 0.004(4)
C22 0.030(6) 0.052(6) 0.081(9) 0.007(6) 0.004(5) 0.013(5)
C23 0.046(7) 0.057(7) 0.072(9) 0.006(6) -0.002(6) 0.011(5)
C24 0.050(7) 0.056(6) 0.039(6) -0.006(5) 0.002(5) 0.006(5)
C25 0.054(7) 0.026(4) 0.048(6) 0.012(4) 0.022(5) 0.004(4)
C26 0.033(6) 0.034(5) 0.048(6) 0.009(4) 0.013(4) 0.008(4)
C27 0.058(7) 0.046(6) 0.042(6) -0.008(4) 0.021(5) 0.005(5)
C31 0.046(6) 0.020(4) 0.048(6) -0.003(4) 0.000(4) -0.001(4)
C32 0.073(9) 0.042(6) 0.051(7) 0.002(5) -0.007(6) 0.014(5)
C33 0.054(8) 0.066(7) 0.061(8) 0.021(6) 0.021(6) 0.027(6)
C34 0.053(8) 0.063(7) 0.066(8) 0.010(6) 0.025(6) 0.016(6)
C35 0.054(7) 0.036(5) 0.060(7) 0.006(5) 0.006(5) 0.014(5)
C36 0.043(6) 0.031(5) 0.059(7) 0.011(4) 0.007(5) 0.013(4)
C37 0.037(7) 0.059(6) 0.068(8) 0.002(5) 0.004(5) 0.015(5)
C41 0.031(6) 0.054(6) 0.069(8) 0.011(5) 0.005(5) 0.007(5)
C42 0.034(7) 0.064(7) 0.089(10) 0.006(6) 0.021(6) 0.011(5)
C43 0.040(7) 0.067(8) 0.097(11) 0.032(7) 0.026(6) 0.009(6)
C44 0.034(7) 0.050(6) 0.097(10) 0.014(6) 0.012(6) 0.013(5)
C45 0.038(6) 0.046(6) 0.063(8) 0.009(5) 0.007(5) -0.002(5)
C46 0.039(7) 0.051(6) 0.063(8) 0.005(5) 0.018(5) 0.005(5)
C47 0.045(7) 0.045(6) 0.068(8) 0.000(5) 0.009(5) 0.007(5)
O150 0.060(5) 0.037(3) 0.038(4) 0.006(3) 0.010(3) 0.015(3)
C151 0.073(9) 0.040(5) 0.051(7) 0.006(5) 0.020(6) 0.002(5)
C152 0.042(7) 0.055(7) 0.072(9) 0.020(6) 0.009(5) 0.024(5)
O153 0.093(7) 0.082(6) 0.040(5) 0.011(4) 0.014(4) 0.030(5)
O154 0.088(7) 0.039(4) 0.098(7) 0.020(4) 0.056(5) 0.026(4)
O250 0.060(5) 0.053(4) 0.027(4) -0.003(3) -0.005(3) 0.014(3)
O350 0.040(4) 0.040(3) 0.053(5) 0.008(3) 0.005(3) 0.014(3)
C351 0.057(8) 0.060(6) 0.053(7) 0.015(5) 0.013(5) 0.028(5)
C352 0.092(11) 0.037(5) 0.044(7) 0.002(5) 0.018(6) 0.015(6)
O353 0.057(5) 0.059(4) 0.056(5) 0.010(4) 0.007(4) 0.026(4)
N354 0.099(9) 0.051(5) 0.074(8) 0.028(5) 0.033(6) 0.034(5)
C355 0.16(2) 0.087(11) 0.128(17) 0.063(12) 0.069(15) 0.053(12)
C356 0.17(3) 0.083(14) 0.26(4) 0.021(18) 0.09(2) -0.010(16)
C357 0.17(2) 0.097(11) 0.088(12) 0.034(9) 0.046(12) 0.092(12)
C358 0.18(3) 0.23(3) 0.14(2) 0.06(2) 0.035(19) 0.14(2)
O450 0.077(7) 0.044(4) 0.101(8) 0.007(4) 0.047(5) 0.005(4)
C100 0.071(9) 0.064(7) 0.066(9) 0.019(6) 0.016(6) 0.036(6)
C101 0.38(5) 0.113(15) 0.050(12) 0.019(11) -0.019(17) 0.08(2)
C102 0.32(4) 0.101(13) 0.103(15) 0.044(11) 0.045(18) 0.135(19)
C103 0.15(2) 0.36(4) 0.27(3) 0.27(4) 0.13(2) 0.14(3)
C200 0.073(10) 0.089(10) 0.072(11) 0.000(7) -0.027(8) 0.027(8)
C201 0.078(13) 0.129(15) 0.17(2) -0.002(14) -0.066(13) 0.027(11)
C202 0.111(16) 0.136(15) 0.114(16) 0.003(12) -0.033(12) 0.078(12)
C203 0.19(3) 0.18(2) 0.086(16) 0.001(14) -0.018(15) 0.10(2)
C300 0.098(12) 0.098(10) 0.055(9) 0.020(7) 0.025(8) 0.046(9)
C301 0.42(5) 0.144(18) 0.052(12) 0.011(11) 0.08(2) 0.15(2)
C302 0.088(14) 0.30(3) 0.060(12) 0.029(16) 0.033(10) 0.033(17)
C303 0.14(2) 0.23(3) 0.062(12) 0.041(14) 0.008(11) 0.089(18)
C400 0.063(10) 0.085(10) 0.131(15) 0.043(10) 0.050(9) 0.017(8)
C401 0.33(5) 0.14(2) 0.37(5) 0.12(3) 0.31(5) 0.10(3)
C402 0.20(3) 0.21(3) 0.21(3) 0.16(3) 0.12(2) 0.11(2)
C403 0.085(16) 0.18(2) 0.28(4) 0.06(2) 0.075(19) -0.033(17)
C73 0.116(15) 0.079(9) 0.096(13) 0.026(9) 0.037(10) 0.048(9)
C72 0.088(14) 0.089(12) 0.138(19) 0.010(12) 0.008(12) 0.023(10)
N71 0.17(2) 0.19(2) 0.21(3) 0.10(2) 0.051(19) 0.025(18)
N74 0.22(3) 0.17(2) 0.119(19) 0.023(17) 0.009(18) 0.002(18)
C75 0.137(19) 0.116(15) 0.091(17) 0.015(14) 0.010(14) 0.020(13)
C76 0.27(4) 0.14(2) 0.14(3) 0.012(19) 0.02(3) 0.00(2)
N77 0.104(17) 0.18(2) 0.23(3) 0.013(18) -0.012(17) 0.072(14)
C78 0.12(2) 0.107(15) 0.15(2) 0.015(13) -0.039(16) 0.018(13)
C79 0.18(3) 0.24(4) 0.25(4) 0.08(3) -0.11(3) 0.01(3)
N80 0.19(3) 0.148(19) 0.29(4) -0.03(2) 0.13(2) -0.063(19)
C81 0.072(12) 0.099(12) 0.123(16) -0.001(11) 0.023(10) -0.008(10)
C82 0.118(19) 0.18(2) 0.16(2) 0.064(19) 0.027(15) -0.029(17)
N83 0.17(3) 0.22(3) 0.25(4) -0.04(2) -0.02(2) 0.01(2)
C84 0.081(16) 0.17(2) 0.21(3) -0.04(2) -0.046(18) 0.020(15)
C85 0.11(2) 0.19(3) 0.18(3) 0.02(2) -0.051(18) 0.001(18)

loop_
_atom_type_symbol
_atom_type_description
_atom_type_scat_dispersion_real
_atom_type_scat_dispersion_imag
_atom_type_scat_source
C C 0.0033 0.0016 'International Tables Vol C Tables 4.2.6.8 and 6.1.1.4'
H H 0.0000 0.0000 'International Tables Vol C Tables 4.2.6.8 and 6.1.1.4'
N N 0.0061 0.0033 'International Tables Vol C Tables 4.2.6.8 and 6.1.1.4'
O O 0.0106 0.0060 'International Tables Vol C Tables 4.2.6.8 and 6.1.1.4'
U U -9.6767 9.6646 'International Tables Vol C Tables 4.2.6.8 and 6.1.1.4'

loop_
_geom_angle_atom_site_label_1
_geom_angle_atom_site_label_2
_geom_angle_atom_site_label_3
_geom_angle
_geom_angle_site_symmetry_3
O1 U1 O2 174.4(4) .
O1 U1 O250 99.0(3) .
O2 U1 O250 86.4(4) .
O1 U1 O154 89.7(3) .
O2 U1 O154 90.1(4) .
O250 U1 O154 108.3(3) .
O1 U1 O353 86.8(3) .
O2 U1 O353 91.5(4) .
O250 U1 O353 92.6(3) .
O154 U1 O353 159.1(3) .
O1 U1 O153 90.4(3) 2
O2 U1 O153 84.0(4) 2
O250 U1 O153 165.0(3) 2
O154 U1 O153 83.3(3) 2
O353 U1 O153 76.1(3) 2
C16 C11 C12 116.5(11) .
C16 C11 C47 124.2(10) .
C12 C11 C47 119.2(10) .
C13 C12 C11 124.2(10) .
C12 C13 C14 116.7(10) .
C12 C13 C100 124.3(11) .
C14 C13 C100 119.0(12) .
C15 C14 C13 122.7(12) .
C16 C15 C14 117.6(9) .
C16 C15 C17 124.4(9) .
C14 C15 C17 117.9(10) .
C15 C16 C11 121.9(10) .
C15 C16 O150 118.1(9) .
C11 C16 O150 120.0(10) .
C15 C17 C21 109.4(9) .
C22 C21 C26 121.3(10) .
C22 C21 C17 118.5(10) .
C26 C21 C17 120.1(9) .
C21 C22 C23 121.5(11) .
C24 C23 C22 115.9(11) .
C24 C23 C200 121.9(12) .
C22 C23 C200 122.2(12) .
C23 C24 C25 124.0(10) .
C26 C25 C24 117.3(10) .
C26 C25 C27 120.9(10) .
C24 C25 C27 121.8(9) .
O250 C26 C21 122.2(9) .
O250 C26 C25 118.0(9) .
C21 C26 C25 119.8(9) .
C25 C27 C31 109.7(8) .
C32 C31 C36 116.1(10) .
C32 C31 C27 121.9(10) .
C36 C31 C27 121.8(9) .
C33 C32 C31 126.6(11) .
C32 C33 C34 115.6(11) .
C32 C33 C300 122.7(12) .
C34 C33 C300 121.7(12) .
C35 C34 C33 121.3(11) .
C34 C35 C36 119.6(10) .
C34 C35 C37 118.7(11) .
C36 C35 C37 121.5(11) .
O350 C36 C35 119.5(9) .
O350 C36 C31 119.8(9) .
C35 C36 C31 120.7(10) .
C41 C37 C35 112.6(9) .
C46 C41 C42 117.3(10) .
C46 C41 C37 122.8(10) .
C42 C41 C37 119.8(12) .
C41 C42 C43 121.2(12) .
C44 C43 C42 117.8(11) .
C44 C43 C400 123.4(12) .
C42 C43 C400 118.8(13) .
C43 C44 C45 123.8(11) .
C44 C45 C46 117.8(11) .
C44 C45 C47 122.9(10) .
C46 C45 C47 119.1(9) .
O450 C46 C41 122.1(10) .
O450 C46 C45 115.5(10) .
C41 C46 C45 122.1(10) .
C45 C47 C11 110.5(10) .
C16 O150 C151 114.1(7) .
O150 C151 C152 110.2(9) .
O153 C152 O154 124.6(11) .
O153 C152 C151 117.3(10) .
O154 C152 C151 118.1(12) .
C152 O153 U1 129.4(7) 2
C152 O154 U1 132.0(7) .
C26 O250 U1 138.4(7) .
C36 O350 C351 116.1(8) .
O350 C351 C352 109.2(10) .
O353 C352 N354 121.3(11) .
O353 C352 C351 119.1(10) .
N354 C352 C351 119.6(12) .
C352 O353 U1 136.6(7) .
C352 N354 C357 124.4(12) .
C352 N354 C355 118.4(13) .
C357 N354 C355 117.1(12) .
C356 C355 N354 109.6(18) .
C358 C357 N354 109.8(16) .
C101 C100 C102 111.1(19) .
C101 C100 C103 109(2) .
C102 C100 C103 107.2(19) .
C101 C100 C13 113.2(12) .
C102 C100 C13 107.3(12) .
C103 C100 C13 108.7(12) .
C23 C200 C202 114.4(13) .
C23 C200 C201 110.6(14) .
C202 C200 C201 110.4(16) .
C23 C200 C203 106.1(15) .
C202 C200 C203 105.9(16) .
C201 C200 C203 109.1(18) .
C303 C300 C302 105.9(16) .
C303 C300 C301 111(2) .
C302 C300 C301 107.7(19) .
C303 C300 C33 109.0(13) .
C302 C300 C33 114.2(14) .
C301 C300 C33 108.7(12) .
C401 C400 C402 112(2) .
C401 C400 C403 106(2) .
C402 C400 C403 104(2) .
C401 C400 C43 115.7(14) .
C402 C400 C43 110.1(15) .
C403 C400 C43 107.9(17) .
N71 C72 C73 176(3) .
N74 C75 C76 173(3) .
N77 C78 C79 177(3) .
N80 C81 C82 177(3) .
N83 C84 C85 173(4) .

loop_
_geom_bond_atom_site_label_1
_geom_bond_atom_site_label_2
_geom_bond_distance
_geom_bond_site_symmetry_2
U1 O1 1.777(8) .
U1 O2 1.780(9) .
U1 O250 2.160(7) .
U1 O154 2.322(8) .
U1 O353 2.377(8) .
U1 O153 2.405(8) 2
C11 C16 1.389(14) .
C11 C12 1.411(16) .
C11 C47 1.526(16) .
C12 C13 1.348(17) .
C13 C14 1.400(16) .
C13 C100 1.560(16) .
C14 C15 1.390(15) .
C15 C16 1.391(15) .
C15 C17 1.534(14) .
C16 O150 1.392(12) .
C17 C21 1.545(15) .
C21 C22 1.384(16) .
C21 C26 1.388(15) .
C22 C23 1.424(17) .
C23 C24 1.386(17) .
C23 C200 1.508(18) .
C24 C25 1.427(16) .
C25 C26 1.409(13) .
C25 C27 1.458(16) .
C26 O250 1.342(12) .
C27 C31 1.568(15) .
C31 C32 1.382(15) .
C31 C36 1.422(15) .
C32 C33 1.372(17) .
C33 C34 1.432(18) .
C33 C300 1.527(18) .
C34 C35 1.394(16) .
C35 C36 1.403(15) .
C35 C37 1.534(16) .
C36 O350 1.393(13) .
C37 C41 1.512(16) .
C41 C46 1.385(17) .
C41 C42 1.417(16) .
C42 C43 1.427(17) .
C43 C44 1.354(19) .
C43 C400 1.539(17) .
C44 C45 1.378(16) .
C45 C46 1.410(16) .
C45 C47 1.498(17) .
C46 O450 1.376(13) .
O150 C151 1.445(13) .
C151 C152 1.487(16) .
C152 O153 1.263(14) .
C152 O154 1.279(14) .
O153 U1 2.405(8) 2
O350 C351 1.422(12) .
C351 C352 1.546(16) .
C352 O353 1.224(15) .
C352 N354 1.316(15) .
N354 C357 1.49(2) .
N354 C355 1.49(2) .
C355 C356 1.47(3) .
C357 C358 1.45(3) .
C100 C101 1.47(2) .
C100 C102 1.49(2) .
C100 C103 1.55(2) .
C200 C202 1.52(2) .
C200 C201 1.54(2) .
C200 C203 1.54(3) .
C300 C303 1.49(2) .
C300 C302 1.52(2) .
C300 C301 1.52(2) .
C400 C401 1.40(3) .
C400 C402 1.50(3) .
C400 C403 1.52(3) .
C73 C72 1.41(3) .
C72 N71 1.13(3) .
N74 C75 1.10(3) .
C75 C76 1.40(3) .
N77 C78 1.11(3) .
C78 C79 1.44(4) .
N80 C81 1.06(2) .
C81 C82 1.37(2) .
N83 C84 1.18(4) .
C84 C85 1.36(3) .
O87 C88 1.85(5) .
